data_9012623
loop_
_publ_author_name
'Yamnova, N. A.'
'Egorov-Tismenko Y K'
'Malinko, S. V.'
'Pushcharovskii, D. Y.'
'Dorokhova, G. I.'

_publ_section_title
;
 Crystal structure of a new natural calcium hydroborate Ca[B3O4(OH)3]
;
_journal_name_full 'Crystallography Reports'
_journal_page_first 991
_journal_page_last 993
_journal_volume 39
_journal_year 1994
_chemical_compound_source 'Belgrade, Serbia, Yugoslavia'
_chemical_formula_sum 'B3 Ca H3 O7'
_chemical_name_mineral Jarandolite
_space_group_IT_number 14
_symmetry_space_group_name_Hall '-P 2yab'
_symmetry_space_group_name_H-M 'P 1 21/a 1'
_cell_angle_alpha 90
_cell_angle_beta 98.33
_cell_angle_gamma 90
_cell_length_a 8.386
_cell_length_b 8.142
_cell_length_c 7.249
_cell_formula_units_Z 4
_cell_volume 489.731
_database_code_amcsd 0012346
_exptl_crystal_density_diffrn 2.543
_cod_original_formula_sum 'Ca B3 O7 H3'
_cod_database_code 9012623

loop_
_space_group_symop_operation_xyz
x,y,z
1/2+x,1/2-y,z
1/2-x,1/2+y,-z
-x,-y,-z

loop_
_atom_site_label
_atom_site_fract_x
_atom_site_fract_y
_atom_site_fract_z
_atom_site_U_iso_or_equiv
Ca 0.88831 0.20828 0.07616 0.00861
B1 0.66810 0.03900 0.31100 0.00709
B2 0.11320 0.14800 0.77940 0.00785
B3 0.21690 0.19180 0.48530 0.00798
O-h1 0.61830 0.22300 0.92460 0.00912
O2 0.25460 0.04470 0.83170 0.00811
O3 0.74060 0.20730 0.33940 0.00975
O-h4 0.49440 0.05550 0.24520 0.00887
O-h5 0.96400 0.04630 0.79630 0.01127
O6 0.10500 0.22440 0.59800 0.01102
O7 0.30730 0.05050 0.50920 0.00899
H1 0.43500 0.05900 0.33400 0.03420
H2 0.89700 0.04000 0.69900 0.04686
H3 0.58600 0.12600 0.87000 0.08866

loop_
_cod_related_entry_id
_cod_related_entry_database
_cod_related_entry_code
1 AMCSD 0012346
